data_4126992
loop_
_publ_author_name
'Meng, Guangrong'
'Shi, Shicheng'
'Lalancette, Roger A.'
'Szostak, Roman'
'Szostak, Michal'

_publ_section_title
;
 Reversible Twisting of Primary Amides via Ground State N-C(O)
 Destabilization: Highly Twisted Rotationally-Inverted Acyclic Amides.
;
_journal_name_full 'Journal of the American Chemical Society'
_journal_paper_doi 10.1021/jacs.7b11309
_journal_year 2017
_chemical_absolute_configuration syn
_chemical_formula_moiety 'C18 H25 N O6'
_chemical_formula_sum 'C18 H25 N O6'
_chemical_formula_weight 351.39
_space_group_crystal_system monoclinic
_space_group_IT_number 4
_space_group_name_Hall 'P 2yb'
_space_group_name_H-M_alt 'P 1 21 1'
_symmetry_space_group_name_Hall 'P 2yb'
_symmetry_space_group_name_H-M 'P 1 21 1'
_atom_sites_solution_hydrogens geom
_atom_sites_solution_primary direct
_atom_sites_solution_secondary difmap
_audit_creation_method SHELXL-2014/7
_cell_angle_alpha 90.00(3)
_cell_angle_beta 110.19(3)
_cell_angle_gamma 90.00(3)
_cell_formula_units_Z 2
_cell_length_a 8.680(2)
_cell_length_b 11.203(2)
_cell_length_c 10.273(2)
_cell_measurement_reflns_used 8292
_cell_measurement_temperature 100(2)
_cell_measurement_theta_max 68.55
_cell_measurement_theta_min 3.95
_cell_volume 937.6(4)
_computing_cell_refinement 'Bruker SAINT'
_computing_data_collection 'Bruker APEX2'
_computing_data_reduction 'Bruker SAINT'
_computing_molecular_graphics 'Bruker SHELXTL'
_computing_publication_material 'Bruker SHELXTL'
_computing_structure_refinement 'SHELXL-2014 (Sheldrick 2014)'
_computing_structure_solution 'SHELXS-97 (Sheldrick 2008)'
_diffrn_ambient_temperature 100(2)
_diffrn_measured_fraction_theta_full 0.981
_diffrn_measured_fraction_theta_max 0.967
_diffrn_measurement_device_type 'Bruker SMART CCD Apex-II area-detector'
_diffrn_measurement_method '\f and \w'
_diffrn_radiation_monochromator graphite
_diffrn_radiation_source 'fine-focus sealed tube'
_diffrn_radiation_type CuK\a
_diffrn_radiation_wavelength 1.54178
_diffrn_reflns_av_R_equivalents 0.0259
_diffrn_reflns_av_unetI/netI 0.0226
_diffrn_reflns_Laue_measured_fraction_full 0.981
_diffrn_reflns_Laue_measured_fraction_max 0.967
_diffrn_reflns_limit_h_max 10
_diffrn_reflns_limit_h_min -10
_diffrn_reflns_limit_k_max 13
_diffrn_reflns_limit_k_min -12
_diffrn_reflns_limit_l_max 12
_diffrn_reflns_limit_l_min -12
_diffrn_reflns_number 8510
_diffrn_reflns_point_group_measured_fraction_full 0.799
_diffrn_reflns_point_group_measured_fraction_max 0.786
_diffrn_reflns_theta_full 67.684
_diffrn_reflns_theta_max 68.550
_diffrn_reflns_theta_min 4.586
_exptl_absorpt_coefficient_mu 0.775
_exptl_absorpt_correction_T_max 0.902
_exptl_absorpt_correction_T_min 0.751
_exptl_absorpt_correction_type numerical
_exptl_absorpt_process_details 'SADABS (Sheldrick, 2008a)'
_exptl_crystal_colour colourless
_exptl_crystal_density_diffrn 1.245
_exptl_crystal_description block
_exptl_crystal_F_000 376
_exptl_crystal_size_max 0.580
_exptl_crystal_size_mid 0.371
_exptl_crystal_size_min 0.209
_refine_diff_density_max 0.140
_refine_diff_density_min -0.128
_refine_diff_density_rms 0.026
_refine_ls_abs_structure_details
;
 Flack x determined using 932 quotients [(I+)-(I-)]/[(I+)+(I-)]
 (Parsons, Flack and Wagner, Acta Cryst. B69 (2013) 249-259).
;
_refine_ls_abs_structure_Flack 0.00(6)
_refine_ls_extinction_coef 0.0066(6)
_refine_ls_extinction_expression Fc^*^=kFc[1+0.001xFc^2^\l^3^/sin(2\q)]^-1/4^
_refine_ls_extinction_method 'SHELXL-2014/7 (Sheldrick 2014'
_refine_ls_goodness_of_fit_ref 1.050
_refine_ls_hydrogen_treatment constr
_refine_ls_matrix_type full
_refine_ls_number_parameters 234
_refine_ls_number_reflns 2718
_refine_ls_number_restraints 1
_refine_ls_restrained_S_all 1.050
_refine_ls_R_factor_all 0.0229
_refine_ls_R_factor_gt 0.0227
_refine_ls_shift/su_max 0.000
_refine_ls_shift/su_mean 0.000
_refine_ls_structure_factor_coef Fsqd
_refine_ls_weighting_details 'w=1/[\s^2^(Fo^2^)+(0.0274P)^2^+0.1615P] where P=(Fo^2^+2Fc^2^)/3'
_refine_ls_weighting_scheme calc
_refine_ls_wR_factor_gt 0.0575
_refine_ls_wR_factor_ref 0.0576
_reflns_Friedel_coverage 0.540
_reflns_Friedel_fraction_full 0.595
_reflns_Friedel_fraction_max 0.583
_reflns_number_gt 2700
_reflns_number_total 2718
_reflns_threshold_expression 'I > 2\s(I)'
_cod_data_source_file ja7b11309_si_003.cif
_cod_data_source_block 160510RAL_MENG_MeO_PH_DIBOC_100K_0m_a
_cod_database_code 4126992
_shelx_shelxl_version_number 2014/7
_shelx_space_group_comment
;
The symmetry employed for this shelxl refinement is uniquely defined
by the following loop, which should always be used as a source of
symmetry information in preference to the above space-group names.
They are only intended as comments.
;
_shelx_estimated_absorpt_t_min 0.662
_shelx_estimated_absorpt_t_max 0.855

loop_
_space_group_symop_operation_xyz
'x, y, z'
'-x, y+1/2, -z'

loop_
_atom_site_label
_atom_site_type_symbol
_atom_site_fract_x
_atom_site_fract_y
_atom_site_fract_z
_atom_site_U_iso_or_equiv
_atom_site_adp_type
_atom_site_occupancy
_atom_site_site_symmetry_order
_atom_site_calc_flag
_atom_site_refinement_flags_posn
_atom_site_refinement_flags_adp
O1 O 0.72434(14) 0.61223(12) 0.61387(12) 0.0234(3) Uani 1 1 d . .
O2 O 0.36827(14) 0.81704(12) 0.75939(12) 0.0240(3) Uani 1 1 d . .
O3 O 0.34931(13) 0.69766(12) 0.57494(11) 0.0176(3) Uani 1 1 d . .
O4 O 0.69193(14) 0.90730(12) 0.82983(13) 0.0248(3) Uani 1 1 d . .
O5 O 0.85078(13) 0.74052(11) 0.88097(11) 0.0194(3) Uani 1 1 d . .
O6 O 0.37316(15) 0.20334(12) 0.84162(13) 0.0267(3) Uani 1 1 d . .
N1 N 0.59464(17) 0.72496(13) 0.73377(14) 0.0173(3) Uani 1 1 d . .
C1 C 0.63831(18) 0.61238(17) 0.68419(15) 0.0170(3) Uani 1 1 d . .
C2 C 0.5685(2) 0.50546(16) 0.72558(17) 0.0162(4) Uani 1 1 d . .
C3 C 0.4265(2) 0.75375(17) 0.69437(16) 0.0173(3) Uani 1 1 d . .
C4 C 0.7152(2) 0.80288(17) 0.81844(16) 0.0182(4) Uani 1 1 d . .
C5 C 0.5256(2) 0.50312(17) 0.84521(16) 0.0185(4) Uani 1 1 d . .
H5 H 0.5396 0.5726 0.9012 0.022 Uiso 1 1 calc R U
C6 C 0.4631(2) 0.40026(18) 0.88210(17) 0.0213(4) Uani 1 1 d . .
H6 H 0.4378 0.3983 0.9650 0.026 Uiso 1 1 calc R U
C7 C 0.4370(2) 0.29937(17) 0.79786(17) 0.0207(4) Uani 1 1 d . .
C8 C 0.4779(2) 0.30093(18) 0.67749(17) 0.0214(4) Uani 1 1 d . .
H8 H 0.4600 0.2324 0.6197 0.026 Uiso 1 1 calc R U
C9 C 0.5444(2) 0.40311(17) 0.64357(17) 0.0193(4) Uani 1 1 d . .
H9 H 0.5743 0.4038 0.5629 0.023 Uiso 1 1 calc R U
C10 C 0.3601(2) 0.09365(18) 0.7662(2) 0.0289(4) Uani 1 1 d . .
H10A H 0.2883 0.1055 0.6699 0.043 Uiso 1 1 calc R U
H10B H 0.3139 0.0316 0.8091 0.043 Uiso 1 1 calc R U
H10C H 0.4693 0.0690 0.7683 0.043 Uiso 1 1 calc R U
C11 C 0.16786(19) 0.68155(18) 0.52344(17) 0.0197(4) Uani 1 1 d . .
C12 C 0.1419(2) 0.6076(2) 0.39355(18) 0.0291(4) Uani 1 1 d . .
H12A H 0.1843 0.6513 0.3304 0.044 Uiso 1 1 calc R U
H12B H 0.0244 0.5924 0.3475 0.044 Uiso 1 1 calc R U
H12C H 0.2002 0.5315 0.4190 0.044 Uiso 1 1 calc R U
C13 C 0.1206(2) 0.61146(19) 0.63034(18) 0.0255(4) Uani 1 1 d . .
H13A H 0.1810 0.5358 0.6495 0.038 Uiso 1 1 calc R U
H13B H 0.0024 0.5952 0.5944 0.038 Uiso 1 1 calc R U
H13C H 0.1478 0.6581 0.7161 0.038 Uiso 1 1 calc R U
C14 C 0.0828(2) 0.8013(2) 0.48960(18) 0.0276(4) Uani 1 1 d . .
H14A H 0.1019 0.8465 0.5755 0.041 Uiso 1 1 calc R U
H14B H -0.0354 0.7891 0.4433 0.041 Uiso 1 1 calc R U
H14C H 0.1267 0.8460 0.4282 0.041 Uiso 1 1 calc R U
C15 C 1.0017(2) 0.80201(17) 0.97247(16) 0.0194(4) Uani 1 1 d . .
C16 C 0.9685(2) 0.85729(19) 1.09532(18) 0.0251(4) Uani 1 1 d . .
H16A H 0.8901 0.9231 1.0630 0.038 Uiso 1 1 calc R U
H16B H 1.0714 0.8878 1.1619 0.038 Uiso 1 1 calc R U
H16C H 0.9226 0.7967 1.1403 0.038 Uiso 1 1 calc R U
C17 C 1.0572(2) 0.89259(18) 0.88833(18) 0.0232(4) Uani 1 1 d . .
H17A H 1.0752 0.8525 0.8100 0.035 Uiso 1 1 calc R U
H17B H 1.1598 0.9298 0.9472 0.035 Uiso 1 1 calc R U
H17C H 0.9726 0.9540 0.8534 0.035 Uiso 1 1 calc R U
C18 C 1.1227(2) 0.69960(19) 1.01829(18) 0.0252(4) Uani 1 1 d . .
H18A H 1.0820 0.6411 1.0695 0.038 Uiso 1 1 calc R U
H18B H 1.2294 0.7302 1.0783 0.038 Uiso 1 1 calc R U
H18C H 1.1350 0.6614 0.9366 0.038 Uiso 1 1 calc R U

loop_
_atom_site_aniso_label
_atom_site_aniso_U_11
_atom_site_aniso_U_22
_atom_site_aniso_U_33
_atom_site_aniso_U_23
_atom_site_aniso_U_13
_atom_site_aniso_U_12
O1 0.0207(6) 0.0270(7) 0.0258(6) -0.0044(6) 0.0122(5) -0.0035(6)
O2 0.0201(6) 0.0247(7) 0.0272(6) -0.0088(6) 0.0082(5) -0.0005(5)
O3 0.0133(5) 0.0221(7) 0.0161(5) -0.0019(5) 0.0035(4) -0.0005(5)
O4 0.0216(6) 0.0163(7) 0.0332(7) -0.0033(5) 0.0055(5) -0.0010(6)
O5 0.0163(6) 0.0169(7) 0.0200(6) -0.0007(5) 0.0000(4) -0.0012(5)
O6 0.0337(7) 0.0167(7) 0.0339(7) 0.0027(6) 0.0172(6) -0.0004(6)
N1 0.0146(6) 0.0166(8) 0.0193(7) -0.0029(5) 0.0041(5) -0.0014(6)
C1 0.0139(7) 0.0189(10) 0.0154(7) -0.0017(7) 0.0013(6) 0.0008(7)
C2 0.0136(8) 0.0168(9) 0.0167(8) 0.0002(7) 0.0032(6) 0.0031(7)
C3 0.0173(8) 0.0167(9) 0.0174(8) 0.0001(7) 0.0055(6) -0.0024(7)
C4 0.0175(8) 0.0183(10) 0.0179(8) -0.0001(7) 0.0049(6) -0.0024(8)
C5 0.0200(8) 0.0171(9) 0.0173(8) -0.0014(7) 0.0048(6) 0.0022(7)
C6 0.0227(8) 0.0226(10) 0.0191(8) 0.0022(7) 0.0079(6) 0.0035(8)
C7 0.0179(8) 0.0176(9) 0.0255(8) 0.0054(8) 0.0061(6) 0.0035(8)
C8 0.0220(8) 0.0182(10) 0.0231(8) -0.0048(8) 0.0068(7) 0.0012(8)
C9 0.0191(8) 0.0204(9) 0.0189(8) -0.0012(7) 0.0072(6) 0.0014(7)
C10 0.0301(10) 0.0166(11) 0.0401(11) 0.0014(8) 0.0125(8) -0.0027(8)
C11 0.0124(7) 0.0262(11) 0.0181(8) -0.0027(7) 0.0023(6) -0.0011(8)
C12 0.0204(8) 0.0398(13) 0.0223(8) -0.0100(9) 0.0011(7) -0.0006(9)
C13 0.0213(8) 0.0274(11) 0.0290(9) -0.0016(9) 0.0099(7) -0.0051(9)
C14 0.0202(8) 0.0320(12) 0.0268(9) 0.0015(9) 0.0032(7) 0.0048(9)
C15 0.0166(8) 0.0217(10) 0.0165(7) -0.0001(7) 0.0014(6) -0.0052(8)
C16 0.0266(9) 0.0298(11) 0.0174(8) -0.0035(7) 0.0056(7) -0.0065(8)
C17 0.0212(8) 0.0247(10) 0.0235(9) 0.0019(8) 0.0075(7) -0.0032(8)
C18 0.0204(8) 0.0277(11) 0.0226(8) 0.0048(8) 0.0012(7) -0.0002(9)

loop_
_atom_type_symbol
_atom_type_description
_atom_type_scat_dispersion_real
_atom_type_scat_dispersion_imag
_atom_type_scat_source
C C 0.0181 0.0091 'International Tables Vol C Tables 4.2.6.8 and 6.1.1.4'
H H 0.0000 0.0000 'International Tables Vol C Tables 4.2.6.8 and 6.1.1.4'
O O 0.0492 0.0322 'International Tables Vol C Tables 4.2.6.8 and 6.1.1.4'
N N 0.0311 0.0180 'International Tables Vol C Tables 4.2.6.8 and 6.1.1.4'

loop_
_geom_angle_atom_site_label_1
_geom_angle_atom_site_label_2
_geom_angle_atom_site_label_3
_geom_angle
C3 O3 C11 121.15(12)
C4 O5 C15 120.05(14)
C7 O6 C10 117.72(14)
C4 N1 C3 120.64(15)
C4 N1 C1 121.63(14)
C3 N1 C1 117.73(14)
O1 C1 N1 120.00(17)
O1 C1 C2 125.11(17)
N1 C1 C2 114.89(13)
C9 C2 C5 118.95(16)
C9 C2 C1 119.07(14)
C5 C2 C1 121.98(16)
O2 C3 O3 128.05(15)
O2 C3 N1 124.66(15)
O3 C3 N1 107.30(14)
O4 C4 O5 128.06(16)
O4 C4 N1 123.40(16)
O5 C4 N1 108.53(15)
C6 C5 C2 120.30(17)
C6 C5 H5 119.8
C2 C5 H5 119.8
C5 C6 C7 120.07(15)
C5 C6 H6 120.0
C7 C6 H6 120.0
O6 C7 C6 115.77(15)
O6 C7 C8 124.07(18)
C6 C7 C8 120.16(18)
C9 C8 C7 119.29(18)
C9 C8 H8 120.4
C7 C8 H8 120.4
C8 C9 C2 121.19(15)
C8 C9 H9 119.4
C2 C9 H9 119.4
O6 C10 H10A 109.5
O6 C10 H10B 109.5
H10A C10 H10B 109.5
O6 C10 H10C 109.5
H10A C10 H10C 109.5
H10B C10 H10C 109.5
O3 C11 C14 110.27(15)
O3 C11 C13 108.83(13)
C14 C11 C13 113.13(15)
O3 C11 C12 101.31(13)
C14 C11 C12 111.65(15)
C13 C11 C12 110.99(16)
C11 C12 H12A 109.5
C11 C12 H12B 109.5
H12A C12 H12B 109.5
C11 C12 H12C 109.5
H12A C12 H12C 109.5
H12B C12 H12C 109.5
C11 C13 H13A 109.5
C11 C13 H13B 109.5
H13A C13 H13B 109.5
C11 C13 H13C 109.5
H13A C13 H13C 109.5
H13B C13 H13C 109.5
C11 C14 H14A 109.5
C11 C14 H14B 109.5
H14A C14 H14B 109.5
C11 C14 H14C 109.5
H14A C14 H14C 109.5
H14B C14 H14C 109.5
O5 C15 C17 109.45(13)
O5 C15 C18 102.11(15)
C17 C15 C18 111.16(15)
O5 C15 C16 109.54(14)
C17 C15 C16 112.92(16)
C18 C15 C16 111.11(14)
C15 C16 H16A 109.5
C15 C16 H16B 109.5
H16A C16 H16B 109.5
C15 C16 H16C 109.5
H16A C16 H16C 109.5
H16B C16 H16C 109.5
C15 C17 H17A 109.5
C15 C17 H17B 109.5
H17A C17 H17B 109.5
C15 C17 H17C 109.5
H17A C17 H17C 109.5
H17B C17 H17C 109.5
C15 C18 H18A 109.5
C15 C18 H18B 109.5
H18A C18 H18B 109.5
C15 C18 H18C 109.5
H18A C18 H18C 109.5
H18B C18 H18C 109.5

loop_
_geom_bond_atom_site_label_1
_geom_bond_atom_site_label_2
_geom_bond_distance
O1 C1 1.205(2)
O2 C3 1.199(2)
O3 C3 1.335(2)
O3 C11 1.4892(19)
O4 C4 1.200(2)
O5 C4 1.328(2)
O5 C15 1.491(2)
O6 C7 1.356(2)
O6 C10 1.436(2)
N1 C4 1.409(2)
N1 C3 1.411(2)
N1 C1 1.459(2)
C1 C2 1.470(3)
C2 C9 1.395(3)
C2 C5 1.402(2)
C5 C6 1.381(3)
C5 H5 0.9500
C6 C7 1.394(3)
C6 H6 0.9500
C7 C8 1.399(2)
C8 C9 1.380(3)
C8 H8 0.9500
C9 H9 0.9500
C10 H10A 0.9800
C10 H10B 0.9800
C10 H10C 0.9800
C11 C14 1.513(3)
C11 C13 1.517(2)
C11 C12 1.520(2)
C12 H12A 0.9800
C12 H12B 0.9800
C12 H12C 0.9800
C13 H13A 0.9800
C13 H13B 0.9800
C13 H13C 0.9800
C14 H14A 0.9800
C14 H14B 0.9800
C14 H14C 0.9800
C15 C17 1.516(2)
C15 C18 1.517(3)
C15 C16 1.520(2)
C16 H16A 0.9800
C16 H16B 0.9800
C16 H16C 0.9800
C17 H17A 0.9800
C17 H17B 0.9800
C17 H17C 0.9800
C18 H18A 0.9800
C18 H18B 0.9800
C18 H18C 0.9800
